data_1502444
loop_
_publ_author_name
'Lan, Yu-Bao'
'Zhao, Hua'
'Liu, Zhao-Min'
'Liu, Guo-Gui'
'Tao, Jing-Chao'
'Wang, Xing-Wang'

_publ_section_title
;
 Chiral counteranion synergistic organocatalysis under high temperature:
 efficient construction of optically pure spiro[cyclohexanone-oxindole]
 backbone.
;
_journal_issue 18
_journal_name_full 'Organic letters'
_journal_page_first 4866
_journal_page_last 4869
_journal_paper_doi 10.1021/ol201943g
_journal_volume 13
_journal_year 2011
_chemical_absolute_configuration unk
_chemical_formula_moiety '4(C21 H14 Br N3 O2), 2(C3 H6 O), H4 O'
_chemical_formula_sum 'C90 H72 Br4 N12 O11'
_chemical_formula_weight 1817.24
_chemical_name_systematic
; 
 ? 
;
_space_group_IT_number 4
_symmetry_cell_setting monoclinic
_symmetry_Int_Tables_number 4
_symmetry_space_group_name_Hall 'P 2yb'
_symmetry_space_group_name_H-M 'P 1 21 1'
_atom_sites_solution_hydrogens geom
_atom_sites_solution_primary direct
_atom_sites_solution_secondary difmap
_audit_creation_method SHELXL-97
_cell_angle_alpha 90.00
_cell_angle_beta 99.420(3)
_cell_angle_gamma 90.00
_cell_formula_units_Z 1
_cell_length_a 11.1402(16)
_cell_length_b 8.2454(11)
_cell_length_c 22.881(3)
_cell_measurement_reflns_used 9398
_cell_measurement_temperature 223(2)
_cell_measurement_theta_max 27.5
_cell_measurement_theta_min 3.0
_cell_volume 2073.4(5)
_computing_cell_refinement CrystalClear
_computing_data_collection CrystalClear
_computing_data_reduction CrystalStructure
_computing_structure_refinement 'SHELXL-97 (Sheldrick, 2008)'
_computing_structure_solution 'SHELXS-97 (Sheldrick, 2008)'
_diffrn_ambient_temperature 223(2)
_diffrn_measured_fraction_theta_full 0.993
_diffrn_measured_fraction_theta_max 0.993
_diffrn_radiation_monochromator graphite
_diffrn_radiation_source 'fine-focus sealed tube'
_diffrn_radiation_type MoK\a
_diffrn_radiation_wavelength 0.71075
_diffrn_reflns_av_R_equivalents 0.0445
_diffrn_reflns_av_sigmaI/netI 0.1082
_diffrn_reflns_limit_h_max 12
_diffrn_reflns_limit_h_min -14
_diffrn_reflns_limit_k_max 8
_diffrn_reflns_limit_k_min -10
_diffrn_reflns_limit_l_max 29
_diffrn_reflns_limit_l_min -29
_diffrn_reflns_number 12026
_diffrn_reflns_theta_full 27.53
_diffrn_reflns_theta_max 27.53
_diffrn_reflns_theta_min 3.02
_exptl_absorpt_coefficient_mu 2.010
_exptl_absorpt_correction_T_max 0.6893
_exptl_absorpt_correction_T_min 0.3104
_exptl_absorpt_correction_type multi-scan
_exptl_absorpt_process_details 'Jacobson, R. (1998) Private communication'
_exptl_crystal_colour colorless
_exptl_crystal_density_diffrn 1.455
_exptl_crystal_density_method 'not measured'
_exptl_crystal_description block
_exptl_crystal_F_000 924
_exptl_crystal_size_max 0.76
_exptl_crystal_size_mid 0.65
_exptl_crystal_size_min 0.20
_refine_diff_density_max 0.371
_refine_diff_density_min -0.422
_refine_diff_density_rms 0.061
_refine_ls_abs_structure_details 'Flack H D (1983), Acta Cryst. A39, 876-881'
_refine_ls_abs_structure_Flack 0.016(7)
_refine_ls_extinction_coef 0.0029(3)
_refine_ls_extinction_expression Fc^*^=kFc[1+0.001xFc^2^\l^3^/sin(2\q)]^-1/4^
_refine_ls_extinction_method SHELXL
_refine_ls_goodness_of_fit_ref 0.860
_refine_ls_hydrogen_treatment mixed
_refine_ls_matrix_type full
_refine_ls_number_parameters 537
_refine_ls_number_reflns 8064
_refine_ls_number_restraints 4
_refine_ls_restrained_S_all 0.860
_refine_ls_R_factor_all 0.0747
_refine_ls_R_factor_gt 0.0455
_refine_ls_shift/su_max 0.001
_refine_ls_shift/su_mean 0.000
_refine_ls_structure_factor_coef Fsqd
_refine_ls_weighting_details 'calc w=1/[\s^2^(Fo^2^)+(0.0109P)^2^+0.0000P] where P=(Fo^2^+2Fc^2^)/3'
_refine_ls_weighting_scheme calc
_refine_ls_wR_factor_gt 0.0670
_refine_ls_wR_factor_ref 0.0777
_reflns_number_gt 5245
_reflns_number_total 8064
_reflns_threshold_expression >2sigma(I)
_cod_data_source_file ol201943g_si_002.cif
_cod_data_source_block t
_cod_original_sg_symbol_H-M 'P 21'
_cod_database_code 1502444

loop_
_symmetry_equiv_pos_as_xyz
'x, y, z'
'-x, y+1/2, -z'

loop_
_atom_site_label
_atom_site_type_symbol
_atom_site_fract_x
_atom_site_fract_y
_atom_site_fract_z
_atom_site_U_iso_or_equiv
_atom_site_adp_type
_atom_site_occupancy
_atom_site_symmetry_multiplicity
_atom_site_calc_flag
_atom_site_refinement_flags
Br1 Br 1.22469(5) 0.90681(6) 0.85435(2) 0.04979(16) Uani 1 1 d .
Br2 Br 0.25041(5) 0.34135(6) 0.72683(3) 0.05913(19) Uani 1 1 d .
O1 O 1.0712(3) 0.7996(4) 0.52415(14) 0.0422(9) Uani 1 1 d .
O2 O 1.0119(3) 0.2502(4) 0.64302(16) 0.0500(10) Uani 1 1 d .
O3 O 0.6409(4) 1.0247(5) 0.86995(18) 0.0652(12) Uani 1 1 d .
O4 O 0.6174(4) 0.5644(6) 1.03507(18) 0.0756(14) Uani 1 1 d .
O5 O 0.4516(3) 0.0195(5) 0.70312(17) 0.0577(11) Uani 1 1 d .
O6 O 0.6497(13) 0.1971(13) 0.9713(7) 0.137(5) Uiso 0.50 1 d PD
H6A H 0.588(5) 0.147(9) 0.981(4) 0.206 Uiso 1 1 d D
H6B H 0.703(6) 0.124(8) 0.968(4) 0.206 Uiso 1 1 d D
N1 N 1.1234(3) 0.8969(5) 0.61957(15) 0.0362(9) Uani 1 1 d .
H1 H 1.1646 0.9820 0.6123 0.043 Uiso 1 1 calc R
N2 N 0.7790(4) 0.9713(5) 0.6113(2) 0.0529(12) Uani 1 1 d .
N3 N 0.8078(4) 0.6623(5) 0.46798(18) 0.0424(11) Uani 1 1 d .
N4 N 0.5168(3) 0.8488(5) 0.80872(18) 0.0462(10) Uani 1 1 d .
H4 H 0.4903 0.9156 0.7801 0.055 Uiso 1 1 calc R
N5 N 0.9186(4) 0.9158(7) 0.9180(2) 0.0741(15) Uani 1 1 d .
N6 N 0.7596(4) 0.6107(6) 0.7743(2) 0.0570(14) Uani 1 1 d .
C1 C 1.1417(4) 0.8330(6) 0.7807(2) 0.0360(11) Uani 1 1 d .
C2 C 1.1640(4) 0.9104(6) 0.72965(18) 0.0376(11) Uani 1 1 d .
H2 H 1.2156 1.0011 0.7315 0.045 Uiso 1 1 calc R
C3 C 1.1078(4) 0.8491(6) 0.67642(18) 0.0302(10) Uani 1 1 d .
C4 C 1.0328(4) 0.7113(5) 0.67237(19) 0.0289(10) Uani 1 1 d .
C5 C 1.0135(4) 0.6365(6) 0.72387(19) 0.0321(11) Uani 1 1 d .
H5 H 0.9644 0.5433 0.7220 0.038 Uiso 1 1 calc R
C6 C 1.0663(4) 0.6980(6) 0.7785(2) 0.0349(12) Uani 1 1 d .
H6 H 1.0511 0.6489 0.8137 0.042 Uiso 1 1 calc R
C7 C 1.0672(4) 0.7959(5) 0.5771(2) 0.0320(11) Uani 1 1 d .
C8 C 0.9964(4) 0.6669(5) 0.6075(2) 0.0291(10) Uani 1 1 d .
C9 C 1.0388(4) 0.4981(5) 0.59275(19) 0.0320(11) Uani 1 1 d .
H9A H 1.0327 0.4879 0.5497 0.038 Uiso 1 1 calc R
H9B H 1.1246 0.4847 0.6103 0.038 Uiso 1 1 calc R
C10 C 0.9654(4) 0.3660(5) 0.6151(2) 0.0348(11) Uani 1 1 d .
C11 C 0.8297(3) 0.3824(5) 0.59940(19) 0.0336(11) Uani 1 1 d .
H11A H 0.7914 0.3028 0.6223 0.040 Uiso 1 1 calc R
H11B H 0.8053 0.3564 0.5573 0.040 Uiso 1 1 calc R
C12 C 0.7809(4) 0.5547(5) 0.6113(2) 0.0297(11) Uani 1 1 d .
H12 H 0.7949 0.5713 0.6547 0.036 Uiso 1 1 calc R
C13 C 0.8567(4) 0.6874(5) 0.58375(19) 0.0279(10) Uani 1 1 d .
C14 C 0.8148(4) 0.8491(6) 0.5991(2) 0.0333(11) Uani 1 1 d .
C15 C 0.8317(4) 0.6723(6) 0.5177(2) 0.0319(11) Uani 1 1 d .
C16 C 0.6445(4) 0.5719(5) 0.5897(2) 0.0326(11) Uani 1 1 d .
C17 C 0.5758(5) 0.6596(6) 0.6233(2) 0.0459(13) Uani 1 1 d .
H17 H 0.6133 0.7042 0.6595 0.055 Uiso 1 1 calc R
C18 C 0.4526(5) 0.6832(7) 0.6047(3) 0.0535(15) Uani 1 1 d .
H18 H 0.4082 0.7482 0.6273 0.064 Uiso 1 1 calc R
C19 C 0.3951(5) 0.6137(7) 0.5540(3) 0.0613(17) Uani 1 1 d .
H19 H 0.3106 0.6259 0.5426 0.074 Uiso 1 1 calc R
C20 C 0.4619(5) 0.5242(7) 0.5192(2) 0.0524(15) Uani 1 1 d .
H20 H 0.4232 0.4780 0.4834 0.063 Uiso 1 1 calc R
C21 C 0.5872(4) 0.5034(6) 0.5376(2) 0.0405(12) Uani 1 1 d .
H21 H 0.6325 0.4422 0.5142 0.049 Uiso 1 1 calc R
C22 C 0.3704(4) 0.4476(6) 0.7814(2) 0.0421(13) Uani 1 1 d .
C23 C 0.3954(4) 0.6094(6) 0.7695(2) 0.0445(13) Uani 1 1 d .
H23 H 0.3561 0.6624 0.7353 0.053 Uiso 1 1 calc R
C24 C 0.4795(4) 0.6861(6) 0.8099(2) 0.0426(13) Uani 1 1 d .
C25 C 0.5391(4) 0.6104(6) 0.8614(2) 0.0405(12) Uani 1 1 d .
C26 C 0.5113(4) 0.4513(6) 0.8716(2) 0.0450(14) Uani 1 1 d .
H26 H 0.5506 0.3980 0.9057 0.054 Uiso 1 1 calc R
C27 C 0.4265(4) 0.3706(7) 0.8321(2) 0.0478(14) Uani 1 1 d .
H27 H 0.4065 0.2626 0.8396 0.057 Uiso 1 1 calc R
C28 C 0.5982(4) 0.8903(8) 0.8569(2) 0.0508(14) Uani 1 1 d .
C29 C 0.6305(5) 0.7297(7) 0.8934(2) 0.0446(14) Uani 1 1 d .
C30 C 0.6227(5) 0.7600(7) 0.9589(2) 0.0533(15) Uani 1 1 d .
H30A H 0.6681 0.8588 0.9721 0.064 Uiso 1 1 calc R
H30B H 0.5374 0.7777 0.9629 0.064 Uiso 1 1 calc R
C31 C 0.6724(6) 0.6217(7) 0.9979(3) 0.0566(16) Uani 1 1 d .
C32 C 0.7979(5) 0.5613(7) 0.9905(2) 0.0538(15) Uani 1 1 d .
H32A H 0.8162 0.4611 1.0132 0.065 Uiso 1 1 calc R
H32B H 0.8590 0.6424 1.0062 0.065 Uiso 1 1 calc R
C33 C 0.8053(5) 0.5287(6) 0.9249(2) 0.0453(13) Uani 1 1 d .
H33 H 0.7455 0.4420 0.9117 0.054 Uiso 1 1 calc R
C34 C 0.7632(4) 0.6819(6) 0.8857(2) 0.0385(12) Uani 1 1 d .
C35 C 0.8495(4) 0.8191(8) 0.9035(2) 0.0501(14) Uani 1 1 d .
C36 C 0.7643(5) 0.6435(7) 0.8232(2) 0.0422(13) Uani 1 1 d .
C37 C 0.9273(5) 0.4660(7) 0.9143(2) 0.0505(15) Uani 1 1 d .
C38 C 1.0341(5) 0.5365(8) 0.9401(3) 0.0649(18) Uani 1 1 d .
H38 H 1.0336 0.6219 0.9673 0.078 Uiso 1 1 calc R
C39 C 1.1465(6) 0.4790(10) 0.9254(3) 0.083(2) Uani 1 1 d .
H39 H 1.2207 0.5269 0.9422 0.100 Uiso 1 1 calc R
C40 C 1.1438(6) 0.3543(11) 0.8869(4) 0.088(3) Uani 1 1 d .
H40 H 1.2177 0.3179 0.8768 0.106 Uiso 1 1 calc R
C41 C 1.0378(7) 0.2782(9) 0.8617(3) 0.093(3) Uani 1 1 d .
H41 H 1.0389 0.1892 0.8361 0.111 Uiso 1 1 calc R
C42 C 0.9289(5) 0.3378(8) 0.8755(3) 0.0680(17) Uani 1 1 d .
H42 H 0.8551 0.2899 0.8581 0.082 Uiso 1 1 calc R
C43 C 0.6250(5) 0.1956(8) 0.7242(3) 0.075(2) Uani 1 1 d .
H43A H 0.6280 0.1615 0.7649 0.113 Uiso 1 1 calc R
H43B H 0.6213 0.3130 0.7220 0.113 Uiso 1 1 calc R
H43C H 0.6974 0.1579 0.7098 0.113 Uiso 1 1 calc R
C44 C 0.5142(5) 0.1250(7) 0.6866(2) 0.0496(14) Uani 1 1 d .
C45 C 0.4833(6) 0.1895(8) 0.6250(3) 0.075(2) Uani 1 1 d .
H45A H 0.4141 0.1307 0.6039 0.112 Uiso 1 1 calc R
H45B H 0.5525 0.1759 0.6046 0.112 Uiso 1 1 calc R
H45C H 0.4632 0.3038 0.6264 0.112 Uiso 1 1 calc R

loop_
_atom_site_aniso_label
_atom_site_aniso_U_11
_atom_site_aniso_U_22
_atom_site_aniso_U_33
_atom_site_aniso_U_23
_atom_site_aniso_U_13
_atom_site_aniso_U_12
Br1 0.0528(3) 0.0615(3) 0.0329(3) -0.0150(3) 0.0008(2) -0.0036(3)
Br2 0.0536(3) 0.0517(3) 0.0664(4) -0.0031(3) -0.0070(3) 0.0063(3)
O1 0.051(2) 0.048(2) 0.0272(19) 0.0078(16) 0.0070(16) -0.0092(17)
O2 0.050(2) 0.034(2) 0.061(3) 0.0100(18) -0.004(2) 0.0017(18)
O3 0.078(3) 0.051(2) 0.064(3) 0.002(2) 0.005(2) -0.014(2)
O4 0.066(3) 0.117(4) 0.048(3) 0.034(3) 0.023(2) 0.005(3)
O5 0.062(3) 0.055(2) 0.055(3) 0.018(2) 0.009(2) 0.000(2)
N1 0.045(2) 0.033(2) 0.030(2) 0.004(2) 0.0050(17) -0.014(2)
N2 0.049(3) 0.040(3) 0.069(3) -0.010(2) 0.008(3) -0.002(2)
N3 0.045(3) 0.053(3) 0.029(2) 0.006(2) 0.006(2) 0.003(2)
N4 0.044(2) 0.051(3) 0.042(3) 0.014(2) 0.001(2) 0.001(2)
N5 0.064(3) 0.091(4) 0.067(3) 0.000(3) 0.009(3) -0.031(3)
N6 0.043(3) 0.090(4) 0.038(3) 0.005(3) 0.008(2) -0.006(3)
C1 0.034(2) 0.041(2) 0.032(3) -0.017(2) 0.002(2) 0.005(3)
C2 0.044(3) 0.036(2) 0.031(2) -0.005(2) 0.003(2) -0.014(3)
C3 0.040(2) 0.026(2) 0.025(2) 0.000(2) 0.005(2) -0.003(2)
C4 0.036(3) 0.026(2) 0.025(2) -0.003(2) 0.006(2) 0.000(2)
C5 0.032(3) 0.039(3) 0.024(2) 0.003(2) 0.002(2) -0.003(2)
C6 0.038(3) 0.043(3) 0.024(3) 0.005(2) 0.006(2) 0.000(2)
C7 0.030(2) 0.038(3) 0.028(3) 0.004(2) 0.004(2) -0.004(2)
C8 0.031(3) 0.029(2) 0.027(3) 0.005(2) 0.006(2) -0.001(2)
C9 0.029(2) 0.039(3) 0.025(3) -0.003(2) -0.005(2) 0.005(2)
C10 0.041(3) 0.033(3) 0.028(2) -0.006(2) 0.000(2) 0.001(2)
C11 0.034(2) 0.032(3) 0.035(2) 0.003(2) 0.005(2) -0.004(2)
C12 0.028(3) 0.039(3) 0.022(2) -0.004(2) 0.004(2) -0.004(2)
C13 0.032(3) 0.026(2) 0.025(2) -0.001(2) 0.005(2) 0.003(2)
C14 0.036(3) 0.031(2) 0.033(3) -0.002(2) 0.006(2) -0.003(2)
C15 0.033(3) 0.030(3) 0.034(3) 0.002(2) 0.010(2) 0.003(2)
C16 0.030(3) 0.036(3) 0.030(3) 0.001(2) 0.000(2) -0.001(2)
C17 0.045(3) 0.050(3) 0.043(3) 0.004(3) 0.007(3) 0.002(3)
C18 0.048(4) 0.061(4) 0.053(4) 0.004(3) 0.014(3) 0.009(3)
C19 0.033(3) 0.083(5) 0.068(4) 0.030(4) 0.007(3) -0.002(3)
C20 0.048(3) 0.066(4) 0.040(3) 0.014(3) -0.003(3) -0.021(3)
C21 0.032(3) 0.048(3) 0.039(3) 0.002(3) -0.003(2) -0.001(2)
C22 0.032(3) 0.046(3) 0.048(3) 0.001(3) 0.004(2) 0.007(2)
C23 0.035(3) 0.051(3) 0.047(3) 0.003(3) 0.004(3) 0.008(3)
C24 0.038(3) 0.048(3) 0.044(3) 0.006(3) 0.012(3) 0.002(3)
C25 0.037(3) 0.051(3) 0.034(3) 0.009(3) 0.007(2) 0.002(3)
C26 0.034(3) 0.056(4) 0.046(3) 0.012(3) 0.009(2) 0.002(3)
C27 0.040(3) 0.051(4) 0.053(3) 0.013(3) 0.010(3) 0.006(3)
C28 0.041(3) 0.069(4) 0.044(3) 0.008(3) 0.012(3) 0.001(3)
C29 0.038(3) 0.062(4) 0.033(3) 0.004(3) 0.001(2) 0.002(3)
C30 0.056(4) 0.069(4) 0.038(3) 0.009(3) 0.017(3) 0.009(3)
C31 0.063(4) 0.069(4) 0.038(3) 0.002(3) 0.010(3) 0.000(3)
C32 0.046(3) 0.077(4) 0.037(3) 0.013(3) 0.003(3) 0.003(3)
C33 0.043(3) 0.062(3) 0.032(3) 0.012(3) 0.010(3) 0.005(3)
C34 0.034(3) 0.049(3) 0.033(3) 0.008(2) 0.005(2) -0.003(2)
C35 0.038(3) 0.074(4) 0.035(3) 0.013(3) 0.000(3) -0.005(3)
C36 0.039(3) 0.053(3) 0.032(3) 0.008(3) 0.001(3) -0.004(3)
C37 0.035(3) 0.073(4) 0.040(3) 0.020(3) -0.004(3) -0.001(3)
C38 0.053(4) 0.081(5) 0.059(4) 0.028(4) 0.003(3) 0.006(4)
C39 0.056(4) 0.100(6) 0.092(6) 0.048(5) 0.006(4) 0.001(4)
C40 0.058(4) 0.107(7) 0.106(7) 0.050(6) 0.032(5) 0.032(5)
C41 0.087(5) 0.096(6) 0.102(7) 0.024(5) 0.034(5) 0.043(5)
C42 0.064(4) 0.068(4) 0.071(4) 0.012(4) 0.009(3) 0.007(4)
C43 0.083(5) 0.095(5) 0.047(4) 0.004(4) 0.011(4) -0.024(4)
C44 0.057(4) 0.050(3) 0.043(3) 0.002(3) 0.012(3) 0.013(3)
C45 0.078(5) 0.095(5) 0.053(4) 0.033(4) 0.015(4) -0.006(4)

loop_
_atom_type_symbol
_atom_type_description
_atom_type_scat_dispersion_real
_atom_type_scat_dispersion_imag
_atom_type_scat_source
C C 0.0033 0.0016 'International Tables Vol C Tables 4.2.6.8 and 6.1.1.4'
H H 0.0000 0.0000 'International Tables Vol C Tables 4.2.6.8 and 6.1.1.4'
N N 0.0061 0.0033 'International Tables Vol C Tables 4.2.6.8 and 6.1.1.4'
O O 0.0106 0.0060 'International Tables Vol C Tables 4.2.6.8 and 6.1.1.4'
Br Br -0.2901 2.4595 'International Tables Vol C Tables 4.2.6.8 and 6.1.1.4'

loop_
_geom_angle_atom_site_label_1
_geom_angle_atom_site_label_2
_geom_angle_atom_site_label_3
_geom_angle
H6A O6 H6B 105.8(17)
C7 N1 C3 112.5(4)
C7 N1 H1 123.8
C3 N1 H1 123.8
C28 N4 C24 112.8(5)
C28 N4 H4 123.6
C24 N4 H4 123.6
C2 C1 C6 121.8(4)
C2 C1 Br1 118.3(4)
C6 C1 Br1 119.8(4)
C3 C2 C1 117.3(4)
C3 C2 H2 121.3
C1 C2 H2 121.3
C2 C3 N1 127.9(4)
C2 C3 C4 122.5(4)
N1 C3 C4 109.3(4)
C5 C4 C3 118.7(4)
C5 C4 C8 132.4(4)
C3 C4 C8 108.7(4)
C4 C5 C6 120.3(4)
C4 C5 H5 119.9
C6 C5 H5 119.9
C5 C6 C1 119.3(4)
C5 C6 H6 120.3
C1 C6 H6 120.3
O1 C7 N1 127.7(4)
O1 C7 C8 124.4(4)
N1 C7 C8 107.9(4)
C4 C8 C9 113.2(4)
C4 C8 C7 101.5(4)
C9 C8 C7 109.1(4)
C4 C8 C13 113.8(4)
C9 C8 C13 110.3(4)
C7 C8 C13 108.5(4)
C10 C9 C8 112.4(3)
C10 C9 H9A 109.1
C8 C9 H9A 109.1
C10 C9 H9B 109.1
C8 C9 H9B 109.1
H9A C9 H9B 107.9
O2 C10 C11 121.5(4)
O2 C10 C9 122.6(4)
C11 C10 C9 115.9(4)
C10 C11 C12 114.0(4)
C10 C11 H11A 108.8
C12 C11 H11A 108.8
C10 C11 H11B 108.8
C12 C11 H11B 108.8
H11A C11 H11B 107.6
C16 C12 C11 112.7(4)
C16 C12 C13 112.1(4)
C11 C12 C13 109.7(3)
C16 C12 H12 107.3
C11 C12 H12 107.3
C13 C12 H12 107.3
C14 C13 C15 107.6(4)
C14 C13 C8 110.4(4)
C15 C13 C8 110.6(4)
C14 C13 C12 108.7(3)
C15 C13 C12 108.8(4)
C8 C13 C12 110.7(3)
N2 C14 C13 177.7(5)
N3 C15 C13 177.1(5)
C17 C16 C21 118.5(5)
C17 C16 C12 118.9(4)
C21 C16 C12 122.6(4)
C16 C17 C18 121.1(5)
C16 C17 H17 119.4
C18 C17 H17 119.4
C19 C18 C17 120.6(6)
C19 C18 H18 119.7
C17 C18 H18 119.7
C18 C19 C20 119.6(5)
C18 C19 H19 120.2
C20 C19 H19 120.2
C19 C20 C21 119.5(5)
C19 C20 H20 120.2
C21 C20 H20 120.2
C16 C21 C20 120.5(5)
C16 C21 H21 119.7
C20 C21 H21 119.7
C27 C22 C23 121.7(5)
C27 C22 Br2 121.1(4)
C23 C22 Br2 117.1(4)
C24 C23 C22 116.6(5)
C24 C23 H23 121.7
C22 C23 H23 121.7
C23 C24 C25 122.9(5)
C23 C24 N4 127.2(5)
C25 C24 N4 109.8(5)
C26 C25 C24 118.5(5)
C26 C25 C29 133.5(5)
C24 C25 C29 107.8(5)
C27 C26 C25 120.1(5)
C27 C26 H26 119.9
C25 C26 H26 119.9
C26 C27 C22 120.0(5)
C26 C27 H27 120.0
C22 C27 H27 120.0
O3 C28 N4 127.6(5)
O3 C28 C29 125.9(5)
N4 C28 C29 106.5(5)
C25 C29 C30 115.9(4)
C25 C29 C34 110.7(4)
C30 C29 C34 110.8(4)
C25 C29 C28 102.3(4)
C30 C29 C28 109.6(4)
C34 C29 C28 106.9(4)
C31 C30 C29 112.5(5)
C31 C30 H30A 109.1
C29 C30 H30A 109.1
C31 C30 H30B 109.1
C29 C30 H30B 109.1
H30A C30 H30B 107.8
O4 C31 C30 122.0(6)
O4 C31 C32 121.8(5)
C30 C31 C32 116.1(5)
C31 C32 C33 111.3(4)
C31 C32 H32A 109.4
C33 C32 H32A 109.4
C31 C32 H32B 109.4
C33 C32 H32B 109.4
H32A C32 H32B 108.0
C37 C33 C32 114.2(4)
C37 C33 C34 112.0(4)
C32 C33 C34 110.9(4)
C37 C33 H33 106.4
C32 C33 H33 106.4
C34 C33 H33 106.4
C36 C34 C35 108.8(4)
C36 C34 C29 108.8(4)
C35 C34 C29 110.8(4)
C36 C34 C33 109.5(4)
C35 C34 C33 109.4(4)
C29 C34 C33 109.6(4)
N5 C35 C34 176.3(6)
N6 C36 C34 176.8(6)
C38 C37 C42 120.1(6)
C38 C37 C33 121.7(6)
C42 C37 C33 118.2(5)
C37 C38 C39 119.3(7)
C37 C38 H38 120.3
C39 C38 H38 120.3
C40 C39 C38 118.7(7)
C40 C39 H39 120.7
C38 C39 H39 120.7
C39 C40 C41 123.0(7)
C39 C40 H40 118.5
C41 C40 H40 118.5
C40 C41 C42 117.6(7)
C40 C41 H41 121.2
C42 C41 H41 121.2
C37 C42 C41 121.3(7)
C37 C42 H42 119.4
C41 C42 H42 119.4
C44 C43 H43A 109.5
C44 C43 H43B 109.5
H43A C43 H43B 109.5
C44 C43 H43C 109.5
H43A C43 H43C 109.5
H43B C43 H43C 109.5
O5 C44 C45 119.6(6)
O5 C44 C43 124.1(5)
C45 C44 C43 116.3(5)
C44 C45 H45A 109.5
C44 C45 H45B 109.5
H45A C45 H45B 109.5
C44 C45 H45C 109.5
H45A C45 H45C 109.5
H45B C45 H45C 109.5

loop_
_geom_bond_atom_site_label_1
_geom_bond_atom_site_label_2
_geom_bond_distance
Br1 C1 1.885(4)
Br2 C22 1.889(5)
O1 C7 1.219(5)
O2 C10 1.216(5)
O3 C28 1.223(7)
O4 C31 1.222(6)
O5 C44 1.213(6)
O6 H6A 0.855(10)
O6 H6B 0.856(10)
N1 C7 1.353(5)
N1 C3 1.397(5)
N1 H1 0.8700
N2 C14 1.135(5)
N3 C15 1.129(6)
N4 C28 1.352(6)
N4 C24 1.406(6)
N4 H4 0.8700
N5 C35 1.120(6)
N6 C36 1.146(6)
C1 C2 1.389(6)
C1 C6 1.391(6)
C2 C3 1.372(5)
C2 H2 0.9400
C3 C4 1.403(6)
C4 C5 1.378(6)
C4 C8 1.518(6)
C5 C6 1.387(6)
C5 H5 0.9400
C6 H6 0.9400
C7 C8 1.555(6)
C8 C9 1.526(6)
C8 C13 1.571(6)
C9 C10 1.502(6)
C9 H9A 0.9800
C9 H9B 0.9800
C10 C11 1.501(5)
C11 C12 1.561(6)
C11 H11A 0.9800
C11 H11B 0.9800
C12 C16 1.525(6)
C12 C13 1.576(6)
C12 H12 0.9900
C13 C14 1.474(7)
C13 C15 1.496(6)
C16 C17 1.375(6)
C16 C21 1.378(6)
C17 C18 1.383(7)
C17 H17 0.9400
C18 C19 1.355(8)
C18 H18 0.9400
C19 C20 1.389(7)
C19 H19 0.9400
C20 C21 1.401(6)
C20 H20 0.9400
C21 H21 0.9400
C22 C27 1.379(6)
C22 C23 1.398(6)
C23 C24 1.358(7)
C23 H23 0.9400
C24 C25 1.401(7)
C25 C26 1.377(6)
C25 C29 1.515(7)
C26 C27 1.368(6)
C26 H26 0.9400
C27 H27 0.9400
C28 C29 1.575(7)
C29 C30 1.536(7)
C29 C34 1.567(6)
C30 C31 1.498(7)
C30 H30A 0.9800
C30 H30B 0.9800
C31 C32 1.520(7)
C32 C33 1.539(6)
C32 H32A 0.9800
C32 H32B 0.9800
C33 C37 1.511(6)
C33 C34 1.575(7)
C33 H33 0.9900
C34 C36 1.465(7)
C34 C35 1.498(7)
C37 C38 1.369(7)
C37 C42 1.381(8)
C38 C39 1.429(8)
C38 H38 0.9400
C39 C40 1.352(9)
C39 H39 0.9400
C40 C41 1.378(9)
C40 H40 0.9400
C41 C42 1.392(7)
C41 H41 0.9400
C42 H42 0.9400
C43 C44 1.502(7)
C43 H43A 0.9700
C43 H43B 0.9700
C43 H43C 0.9700
C44 C45 1.494(7)
C45 H45A 0.9700
C45 H45B 0.9700
C45 H45C 0.9700

loop_
_geom_hbond_atom_site_label_D
_geom_hbond_atom_site_label_H
_geom_hbond_atom_site_label_A
_geom_hbond_distance_DH
_geom_hbond_distance_HA
_geom_hbond_distance_DA
_geom_hbond_angle_DHA
_geom_hbond_site_symmetry_A
O6 H6A O4 0.855(10) 2.36(4) 3.151(14) 153(9) 2_647
N1 H1 N3 0.87 2.42 3.146(6) 141.0 2_756
N4 H4 O5 0.87 1.94 2.788(5) 163.8 1_565

loop_
_geom_torsion_atom_site_label_1
_geom_torsion_atom_site_label_2
_geom_torsion_atom_site_label_3
_geom_torsion_atom_site_label_4
_geom_torsion
C6 C1 C2 C3 0.5(7)
Br1 C1 C2 C3 176.5(3)
C1 C2 C3 N1 -174.4(4)
C1 C2 C3 C4 -1.7(7)
C7 N1 C3 C2 171.1(5)
C7 N1 C3 C4 -2.4(5)
C2 C3 C4 C5 1.1(7)
N1 C3 C4 C5 174.9(4)
C2 C3 C4 C8 -174.2(4)
N1 C3 C4 C8 -0.3(5)
C3 C4 C5 C6 0.8(7)
C8 C4 C5 C6 174.7(5)
C4 C5 C6 C1 -1.9(7)
C2 C1 C6 C5 1.3(7)
Br1 C1 C6 C5 -174.7(3)
C3 N1 C7 O1 -174.6(5)
C3 N1 C7 C8 4.0(5)
C5 C4 C8 C9 -55.2(6)
C3 C4 C8 C9 119.1(4)
C5 C4 C8 C7 -171.9(5)
C3 C4 C8 C7 2.4(5)
C5 C4 C8 C13 71.7(6)
C3 C4 C8 C13 -113.9(4)
O1 C7 C8 C4 174.9(4)
N1 C7 C8 C4 -3.8(5)
O1 C7 C8 C9 55.2(6)
N1 C7 C8 C9 -123.5(4)
O1 C7 C8 C13 -65.0(6)
N1 C7 C8 C13 116.3(4)
C4 C8 C9 C10 74.0(5)
C7 C8 C9 C10 -173.8(4)
C13 C8 C9 C10 -54.8(5)
C8 C9 C10 O2 -131.4(5)
C8 C9 C10 C11 50.3(5)
O2 C10 C11 C12 134.0(5)
C9 C10 C11 C12 -47.7(5)
C10 C11 C12 C16 174.8(4)
C10 C11 C12 C13 49.1(5)
C4 C8 C13 C14 50.2(5)
C9 C8 C13 C14 178.7(4)
C7 C8 C13 C14 -61.9(5)
C4 C8 C13 C15 169.2(4)
C9 C8 C13 C15 -62.3(5)
C7 C8 C13 C15 57.1(5)
C4 C8 C13 C12 -70.2(5)
C9 C8 C13 C12 58.3(5)
C7 C8 C13 C12 177.7(3)
C16 C12 C13 C14 58.0(5)
C11 C12 C13 C14 -176.0(4)
C16 C12 C13 C15 -59.0(5)
C11 C12 C13 C15 67.0(5)
C16 C12 C13 C8 179.4(4)
C11 C12 C13 C8 -54.6(5)
C15 C13 C14 N2 96(14)
C8 C13 C14 N2 -143(14)
C12 C13 C14 N2 -22(14)
C14 C13 C15 N3 -56(10)
C8 C13 C15 N3 -176(10)
C12 C13 C15 N3 62(10)
C11 C12 C16 C17 141.4(4)
C13 C12 C16 C17 -94.2(5)
C11 C12 C16 C21 -38.9(6)
C13 C12 C16 C21 85.5(5)
C21 C16 C17 C18 -1.9(8)
C12 C16 C17 C18 177.9(5)
C16 C17 C18 C19 3.2(9)
C17 C18 C19 C20 -3.1(9)
C18 C19 C20 C21 1.7(8)
C17 C16 C21 C20 0.6(7)
C12 C16 C21 C20 -179.2(4)
C19 C20 C21 C16 -0.5(8)
C27 C22 C23 C24 1.2(7)
Br2 C22 C23 C24 178.3(4)
C22 C23 C24 C25 -0.3(7)
C22 C23 C24 N4 -177.7(5)
C28 N4 C24 C23 177.1(5)
C28 N4 C24 C25 -0.6(6)
C23 C24 C25 C26 -0.1(8)
N4 C24 C25 C26 177.8(4)
C23 C24 C25 C29 176.9(5)
N4 C24 C25 C29 -5.3(6)
C24 C25 C26 C27 -0.4(7)
C29 C25 C26 C27 -176.3(5)
C25 C26 C27 C22 1.2(7)
C23 C22 C27 C26 -1.7(8)
Br2 C22 C27 C26 -178.6(4)
C24 N4 C28 O3 -175.1(5)
C24 N4 C28 C29 6.0(5)
C26 C25 C29 C30 -56.4(8)
C24 C25 C29 C30 127.4(5)
C26 C25 C29 C34 70.9(7)
C24 C25 C29 C34 -105.3(5)
C26 C25 C29 C28 -175.5(5)
C24 C25 C29 C28 8.2(5)
O3 C28 C29 C25 172.6(5)
N4 C28 C29 C25 -8.5(5)
O3 C28 C29 C30 49.1(7)
N4 C28 C29 C30 -132.0(4)
O3 C28 C29 C34 -71.1(7)
N4 C28 C29 C34 107.8(4)
C25 C29 C30 C31 74.7(6)
C34 C29 C30 C31 -52.6(6)
C28 C29 C30 C31 -170.3(5)
C29 C30 C31 O4 -132.4(6)
C29 C30 C31 C32 50.1(7)
O4 C31 C32 C33 132.3(6)
C30 C31 C32 C33 -50.3(7)
C31 C32 C33 C37 -179.2(5)
C31 C32 C33 C34 53.2(6)
C25 C29 C34 C36 46.2(6)
C30 C29 C34 C36 176.2(4)
C28 C29 C34 C36 -64.5(5)
C25 C29 C34 C35 165.6(4)
C30 C29 C34 C35 -64.3(5)
C28 C29 C34 C35 55.0(5)
C25 C29 C34 C33 -73.5(5)
C30 C29 C34 C33 56.5(6)
C28 C29 C34 C33 175.9(4)
C37 C33 C34 C36 54.6(6)
C32 C33 C34 C36 -176.6(4)
C37 C33 C34 C35 -64.5(6)
C32 C33 C34 C35 64.3(5)
C37 C33 C34 C29 173.8(4)
C32 C33 C34 C29 -57.3(6)
C36 C34 C35 N5 -95(9)
C29 C34 C35 N5 145(9)
C33 C34 C35 N5 24(10)
C35 C34 C36 N6 -155(11)
C29 C34 C36 N6 -34(11)
C33 C34 C36 N6 86(11)
C32 C33 C37 C38 -46.9(7)
C34 C33 C37 C38 80.2(6)
C32 C33 C37 C42 135.5(5)
C34 C33 C37 C42 -97.4(6)
C42 C37 C38 C39 1.7(8)
C33 C37 C38 C39 -175.9(5)
C37 C38 C39 C40 -1.0(9)
C38 C39 C40 C41 -1.0(11)
C39 C40 C41 C42 2.3(11)
C38 C37 C42 C41 -0.3(9)
C33 C37 C42 C41 177.3(5)
C40 C41 C42 C37 -1.7(10)
